data_7060403
loop_
_publ_author_name
'Ye, Rong'
'Sun, Jing'
'Han, Ying'
'Yan, Chao-Guo'

_publ_section_title
;
 Molecular diversity of TEMPO-mediated cycloaddition of ketohydrazones and
 3-phenacylideneoxindoles
;
_journal_issue 11
_journal_name_full 'New Journal of Chemistry'
_journal_page_first 5075
_journal_page_last 5080
_journal_paper_doi 10.1039/D0NJ06036D
_journal_volume 45
_journal_year 2021
_chemical_formula_moiety 'C40 H41 N3 O2'
_chemical_formula_sum 'C40 H41 N3 O2'
_chemical_formula_weight 595.76
_space_group_crystal_system triclinic
_space_group_IT_number 2
_space_group_name_Hall '-P 1'
_space_group_name_H-M_alt 'P -1'
_atom_sites_solution_hydrogens geom
_audit_creation_method SHELXL-2014/7
_audit_update_record
;
2020-09-24 deposited with the CCDC.	2021-02-11 downloaded from the CCDC.
;
_cell_angle_alpha 101.480(5)
_cell_angle_beta 90.201(6)
_cell_angle_gamma 116.475(5)
_cell_formula_units_Z 4
_cell_length_a 14.062(3)
_cell_length_b 15.079(3)
_cell_length_c 18.326(4)
_cell_measurement_reflns_used 5428
_cell_measurement_temperature 296(2)
_cell_measurement_theta_max 20.29
_cell_measurement_theta_min 2.45
_cell_volume 3389.9(12)
_computing_cell_refinement 'Bruker SAINT'
_computing_data_collection 'Bruker APEX2'
_computing_data_reduction 'Bruker SAINT'
_computing_molecular_graphics 'Bruker SHELXTL'
_computing_publication_material 'Bruker SHELXTL'
_computing_structure_refinement 'SHELXL-2014/7 (Sheldrick, 2014)'
_computing_structure_solution 'SHELXS-97 (Sheldrick 2008)'
_diffrn_ambient_temperature 296(2)
_diffrn_measured_fraction_theta_full 0.987
_diffrn_measured_fraction_theta_max 0.987
_diffrn_measurement_device_type 'CCD area detector'
_diffrn_measurement_method 'phi and omega scans'
_diffrn_radiation_source 'fine-focus sealed tube'
_diffrn_radiation_type MoK\a
_diffrn_radiation_wavelength 0.71073
_diffrn_reflns_av_R_equivalents 0.1375
_diffrn_reflns_av_unetI/netI 0.2148
_diffrn_reflns_Laue_measured_fraction_full 0.987
_diffrn_reflns_Laue_measured_fraction_max 0.987
_diffrn_reflns_limit_h_max 17
_diffrn_reflns_limit_h_min -17
_diffrn_reflns_limit_k_max 18
_diffrn_reflns_limit_k_min -18
_diffrn_reflns_limit_l_max 22
_diffrn_reflns_limit_l_min -22
_diffrn_reflns_number 42663
_diffrn_reflns_point_group_measured_fraction_full 0.987
_diffrn_reflns_point_group_measured_fraction_max 0.987
_diffrn_reflns_theta_full 25.242
_diffrn_reflns_theta_max 26.000
_diffrn_reflns_theta_min 1.627
_exptl_absorpt_coefficient_mu 0.072
_exptl_absorpt_correction_T_max 0.7456
_exptl_absorpt_correction_T_min 0.6597
_exptl_absorpt_correction_type multi-scan
_exptl_absorpt_process_details sadabs
_exptl_crystal_colour yellow
_exptl_crystal_density_diffrn 1.167
_exptl_crystal_description block
_exptl_crystal_F_000 1272
_exptl_crystal_size_max 0.240
_exptl_crystal_size_mid 0.200
_exptl_crystal_size_min 0.180
_refine_diff_density_max 0.352
_refine_diff_density_min -0.173
_refine_diff_density_rms 0.038
_refine_ls_extinction_coef 0.0055(6)
_refine_ls_extinction_expression Fc^*^=kFc[1+0.001xFc^2^\l^3^/sin(2\q)]^-1/4^
_refine_ls_extinction_method 'SHELXL-2014/7 (Sheldrick 2014'
_refine_ls_goodness_of_fit_ref 1.018
_refine_ls_hydrogen_treatment constr
_refine_ls_matrix_type full
_refine_ls_number_parameters 820
_refine_ls_number_reflns 13162
_refine_ls_number_restraints 0
_refine_ls_restrained_S_all 1.018
_refine_ls_R_factor_all 0.2710
_refine_ls_R_factor_gt 0.0898
_refine_ls_shift/su_max 0.000
_refine_ls_shift/su_mean 0.000
_refine_ls_structure_factor_coef Fsqd
_refine_ls_weighting_details 'w=1/[\s^2^(Fo^2^)+(0.0583P)^2^+1.0868P] where P=(Fo^2^+2Fc^2^)/3'
_refine_ls_weighting_scheme calc
_refine_ls_wR_factor_gt 0.1406
_refine_ls_wR_factor_ref 0.1907
_reflns_Friedel_coverage 0.000
_reflns_number_gt 4942
_reflns_number_total 13162
_reflns_threshold_expression 'I > 2\s(I)'
_cod_data_source_file d0nj06036d2.cif
_cod_data_source_block 2d
_cod_depositor_comments 'Adding full bibliography for 7060394--7060404.cif.'
_cod_original_cell_volume 3390.0(12)
_cod_database_code 7060403
_shelx_shelxl_version_number 2014/7
_shelx_space_group_comment
; 
The symmetry employed for this shelxl refinement is uniquely defined 
by the following loop, which should always be used as a source of 
symmetry information in preference to the above space-group names. 
They are only intended as comments. 
;
_shelx_estimated_absorpt_t_min 0.983
_shelx_estimated_absorpt_t_max 0.987

loop_
_space_group_symop_operation_xyz
'x, y, z'
'-x, -y, -z'

loop_
_atom_site_label
_atom_site_type_symbol
_atom_site_fract_x
_atom_site_fract_y
_atom_site_fract_z
_atom_site_U_iso_or_equiv
_atom_site_adp_type
_atom_site_occupancy
_atom_site_site_symmetry_order
_atom_site_calc_flag
_atom_site_refinement_flags_posn
_atom_site_refinement_flags_adp
_atom_site_refinement_flags_occupancy
_atom_site_disorder_assembly
_atom_site_disorder_group
C1 C -0.1557(4) -0.2582(4) 0.3097(2) 0.0713(13) Uani 1 1 d . . . . .
H1 H -0.1624 -0.2065 0.2932 0.086 Uiso 1 1 calc R U . . .
C2 C -0.2296(4) -0.3584(5) 0.2810(3) 0.0906(16) Uani 1 1 d . . . . .
H2 H -0.2843 -0.3736 0.2447 0.109 Uiso 1 1 calc R U . . .
C3 C -0.2225(5) -0.4343(4) 0.3057(4) 0.1066(19) Uani 1 1 d . . . . .
H3 H -0.2726 -0.5015 0.2869 0.128 Uiso 1 1 calc R U . . .
C4 C -0.1422(5) -0.4121(4) 0.3580(4) 0.1072(19) Uani 1 1 d . . . . .
H4 H -0.1373 -0.4642 0.3750 0.129 Uiso 1 1 calc R U . . .
C5 C -0.0670(4) -0.3118(4) 0.3863(3) 0.0806(14) Uani 1 1 d . . . . .
H5 H -0.0122 -0.2975 0.4222 0.097 Uiso 1 1 calc R U . . .
C6 C -0.0726(3) -0.2337(3) 0.3620(2) 0.0533(11) Uani 1 1 d . . . . .
C7 C 0.0069(3) -0.1238(3) 0.3887(2) 0.0580(11) Uani 1 1 d . . . . .
H7A H 0.0398 -0.0984 0.3458 0.070 Uiso 1 1 calc R U . . .
H7B H -0.0314 -0.0859 0.4085 0.070 Uiso 1 1 calc R U . . .
C8 C 0.1959(3) -0.0665(3) 0.4353(2) 0.0485(10) Uani 1 1 d . . . . .
C9 C 0.2605(3) -0.0453(3) 0.51025(19) 0.0434(10) Uani 1 1 d . . . . .
C10 C 0.1733(3) -0.0686(3) 0.5633(2) 0.0440(10) Uani 1 1 d . . . . .
C11 C 0.1736(3) -0.0659(3) 0.6392(2) 0.0567(11) Uani 1 1 d . . . . .
H11 H 0.2370 -0.0467 0.6681 0.068 Uiso 1 1 calc R U . . .
C12 C 0.0789(3) -0.0921(3) 0.6717(2) 0.0656(12) Uani 1 1 d . . . . .
H12 H 0.0791 -0.0895 0.7229 0.079 Uiso 1 1 calc R U . . .
C13 C -0.0153(3) -0.1221(3) 0.6291(2) 0.0691(13) Uani 1 1 d . . . . .
H13 H -0.0779 -0.1379 0.6522 0.083 Uiso 1 1 calc R U . . .
C14 C -0.0190(3) -0.1291(3) 0.5525(2) 0.0612(12) Uani 1 1 d . . . . .
H14 H -0.0829 -0.1516 0.5232 0.073 Uiso 1 1 calc R U . . .
C15 C 0.0765(3) -0.1011(3) 0.5219(2) 0.0468(10) Uani 1 1 d . . . . .
C16 C 0.3558(3) 0.0613(3) 0.52397(19) 0.0433(10) Uani 1 1 d . . . . .
H16 H 0.3976 0.0604 0.4814 0.052 Uiso 1 1 calc R U . . .
C17 C 0.3257(3) 0.1464(3) 0.52382(19) 0.0482(10) Uani 1 1 d . . . . .
C18 C 0.4125(3) 0.2500(3) 0.5303(2) 0.0496(10) Uani 1 1 d . . . . .
C19 C 0.5108(4) 0.2694(3) 0.5057(2) 0.0620(12) Uani 1 1 d . . . . .
H19 H 0.5227 0.2160 0.4804 0.074 Uiso 1 1 calc R U . . .
C20 C 0.5921(4) 0.3684(4) 0.5184(3) 0.0802(14) Uani 1 1 d . . . . .
H20 H 0.6578 0.3802 0.5009 0.096 Uiso 1 1 calc R U . . .
C21 C 0.5781(5) 0.4496(4) 0.5563(3) 0.0835(16) Uani 1 1 d . . . . .
C22 C 0.6701(4) 0.5566(4) 0.5730(3) 0.134(2) Uani 1 1 d . . . . .
H22A H 0.7099 0.5689 0.6197 0.201 Uiso 1 1 calc R U . . .
H22B H 0.6424 0.6049 0.5762 0.201 Uiso 1 1 calc R U . . .
H22C H 0.7160 0.5635 0.5336 0.201 Uiso 1 1 calc R U . . .
C23 C 0.4785(5) 0.4294(4) 0.5802(3) 0.0919(16) Uani 1 1 d . . . . .
H23 H 0.4666 0.4827 0.6059 0.110 Uiso 1 1 calc R U . . .
C24 C 0.3971(4) 0.3318(4) 0.5666(3) 0.0768(13) Uani 1 1 d . . . . .
H24 H 0.3305 0.3205 0.5820 0.092 Uiso 1 1 calc R U . . .
C25 C 0.2218(4) -0.2628(4) 0.4016(3) 0.0755(13) Uani 1 1 d . . . . .
H25 H 0.2520 -0.2209 0.3684 0.091 Uiso 1 1 calc R U . . .
C26 C 0.1593(5) -0.3647(5) 0.3747(3) 0.1012(17) Uani 1 1 d . . . . .
H26 H 0.1480 -0.3911 0.3233 0.121 Uiso 1 1 calc R U . . .
C27 C 0.1132(4) -0.4285(4) 0.4214(4) 0.0968(17) Uani 1 1 d . . . . .
H27 H 0.0713 -0.4978 0.4024 0.116 Uiso 1 1 calc R U . . .
C28 C 0.1300(4) -0.3882(4) 0.4969(4) 0.0902(16) Uani 1 1 d . . . . .
H28 H 0.0990 -0.4304 0.5297 0.108 Uiso 1 1 calc R U . . .
C29 C 0.1930(3) -0.2850(4) 0.5246(3) 0.0726(13) Uani 1 1 d . . . . .
H29 H 0.2031 -0.2583 0.5760 0.087 Uiso 1 1 calc R U . . .
C30 C 0.2404(3) -0.2219(3) 0.4773(2) 0.0503(10) Uani 1 1 d . . . . .
C31 C 0.4326(3) -0.0108(3) 0.6068(2) 0.0460(10) Uani 1 1 d . . . . .
C32 C 0.5077(3) 0.0031(3) 0.6713(2) 0.0630(12) Uani 1 1 d . . . . .
H32A H 0.5718 0.0023 0.6526 0.076 Uiso 1 1 calc R U . . .
H32B H 0.4742 -0.0530 0.6960 0.076 Uiso 1 1 calc R U . . .
C33 C 0.5381(4) 0.1029(4) 0.7279(2) 0.0821(14) Uani 1 1 d . . . . .
H33A H 0.5647 0.0988 0.7754 0.098 Uiso 1 1 calc R U . . .
H33B H 0.5956 0.1575 0.7107 0.098 Uiso 1 1 calc R U . . .
C34 C 0.4477(3) 0.1277(3) 0.7395(2) 0.0605(12) Uani 1 1 d . . . . .
H34 H 0.3885 0.0649 0.7471 0.073 Uiso 1 1 calc R U . . .
C35 C 0.4572(3) 0.2091(3) 0.8086(2) 0.0656(12) Uani 1 1 d . . . . .
C36 C 0.4848(4) 0.1829(4) 0.8795(2) 0.1165(19) Uani 1 1 d . . . . .
H36A H 0.5547 0.1864 0.8789 0.175 Uiso 1 1 calc R U . . .
H36B H 0.4333 0.1153 0.8816 0.175 Uiso 1 1 calc R U . . .
H36C H 0.4839 0.2304 0.9227 0.175 Uiso 1 1 calc R U . . .
C37 C 0.5438(4) 0.3126(4) 0.8059(3) 0.121(2) Uani 1 1 d . . . . .
H37A H 0.5169 0.3433 0.7756 0.181 Uiso 1 1 calc R U . . .
H37B H 0.6034 0.3062 0.7847 0.181 Uiso 1 1 calc R U . . .
H37C H 0.5663 0.3543 0.8557 0.181 Uiso 1 1 calc R U . . .
C38 C 0.3502(4) 0.2094(5) 0.8142(3) 0.129(2) Uani 1 1 d . . . . .
H38A H 0.3511 0.2509 0.8616 0.194 Uiso 1 1 calc R U . . .
H38B H 0.2953 0.1411 0.8102 0.194 Uiso 1 1 calc R U . . .
H38C H 0.3362 0.2362 0.7744 0.194 Uiso 1 1 calc R U . . .
C39 C 0.4107(3) 0.1440(3) 0.66623(19) 0.0538(11) Uani 1 1 d . . . . .
H39A H 0.4474 0.2159 0.6664 0.065 Uiso 1 1 calc R U . . .
H39B H 0.3348 0.1241 0.6648 0.065 Uiso 1 1 calc R U . . .
C40 C 0.4313(3) 0.0838(3) 0.59435(18) 0.0440(10) Uani 1 1 d . . . . .
H40 H 0.5035 0.1274 0.5836 0.053 Uiso 1 1 calc R U . . .
C41 C 0.5807(4) 0.3431(4) 0.0766(3) 0.0793(14) Uani 1 1 d . . . . .
H41 H 0.5345 0.2793 0.0843 0.095 Uiso 1 1 calc R U . . .
C42 C 0.6807(4) 0.3614(4) 0.0575(3) 0.0981(17) Uani 1 1 d . . . . .
H42 H 0.7031 0.3115 0.0542 0.118 Uiso 1 1 calc R U . . .
C43 C 0.7472(4) 0.4537(5) 0.0435(3) 0.1108(19) Uani 1 1 d . . . . .
H43 H 0.8148 0.4667 0.0295 0.133 Uiso 1 1 calc R U . . .
C44 C 0.7134(5) 0.5272(4) 0.0502(3) 0.109(2) Uani 1 1 d . . . . .
H44 H 0.7589 0.5905 0.0414 0.131 Uiso 1 1 calc R U . . .
C45 C 0.6133(4) 0.5082(3) 0.0697(3) 0.0830(15) Uani 1 1 d . . . . .
H45 H 0.5904 0.5579 0.0728 0.100 Uiso 1 1 calc R U . . .
C46 C 0.5472(4) 0.4164(3) 0.0847(2) 0.0595(12) Uani 1 1 d . . . . .
C47 C 0.4387(3) 0.4004(3) 0.1066(2) 0.0720(13) Uani 1 1 d . . . . .
H47A H 0.4481 0.4473 0.1539 0.086 Uiso 1 1 calc R U . . .
H47B H 0.4049 0.4178 0.0694 0.086 Uiso 1 1 calc R U . . .
C48 C 0.2879(3) 0.2301(3) 0.0607(3) 0.0543(11) Uani 1 1 d . . . . .
C49 C 0.2160(3) 0.1393(3) 0.0938(2) 0.0466(10) Uani 1 1 d . . . . .
C50 C 0.2780(3) 0.1638(3) 0.1691(2) 0.0498(10) Uani 1 1 d . . . . .
C51 C 0.2615(3) 0.1145(3) 0.2270(2) 0.0592(12) Uani 1 1 d . . . . .
H51 H 0.2040 0.0504 0.2224 0.071 Uiso 1 1 calc R U . . .
C52 C 0.3305(4) 0.1601(4) 0.2920(2) 0.0755(13) Uani 1 1 d . . . . .
H52 H 0.3188 0.1270 0.3312 0.091 Uiso 1 1 calc R U . . .
C53 C 0.4159(4) 0.2541(4) 0.2990(3) 0.0840(15) Uani 1 1 d . . . . .
H53 H 0.4624 0.2836 0.3428 0.101 Uiso 1 1 calc R U . . .
C54 C 0.4342(3) 0.3061(3) 0.2418(3) 0.0730(13) Uani 1 1 d . . . . .
H54 H 0.4918 0.3701 0.2465 0.088 Uiso 1 1 calc R U . . .
C55 C 0.3644(3) 0.2597(3) 0.1784(2) 0.0560(11) Uani 1 1 d . . . . .
C56 C 0.1887(3) 0.0398(3) 0.0362(2) 0.0474(10) Uani 1 1 d . . . . .
H56 H 0.1547 0.0440 -0.0089 0.057 Uiso 1 1 calc R U . . .
C57 C 0.2872(3) 0.0291(3) 0.0128(2) 0.0523(11) Uani 1 1 d . . . . .
C58 C 0.2788(4) -0.0492(3) -0.0550(2) 0.0535(11) Uani 1 1 d . . . . .
C59 C 0.3653(4) -0.0687(4) -0.0691(3) 0.0789(14) Uani 1 1 d . . . . .
H59 H 0.4267 -0.0344 -0.0354 0.095 Uiso 1 1 calc R U . . .
C60 C 0.3619(5) -0.1373(4) -0.1316(4) 0.0920(16) Uani 1 1 d . . . . .
H60 H 0.4217 -0.1478 -0.1399 0.110 Uiso 1 1 calc R U . . .
C61 C 0.2730(5) -0.1907(4) -0.1820(3) 0.0876(15) Uani 1 1 d . . . . .
C62 C 0.2710(5) -0.2671(4) -0.2505(3) 0.142(2) Uani 1 1 d . . . . .
H62A H 0.2639 -0.2448 -0.2948 0.214 Uiso 1 1 calc R U . . .
H62B H 0.2116 -0.3321 -0.2516 0.214 Uiso 1 1 calc R U . . .
H62C H 0.3363 -0.2727 -0.2483 0.214 Uiso 1 1 calc R U . . .
C63 C 0.1871(4) -0.1712(4) -0.1681(3) 0.0868(15) Uani 1 1 d . . . . .
H63 H 0.1257 -0.2061 -0.2018 0.104 Uiso 1 1 calc R U . . .
C64 C 0.1892(4) -0.1011(3) -0.1054(3) 0.0694(13) Uani 1 1 d . . . . .
H64 H 0.1301 -0.0894 -0.0976 0.083 Uiso 1 1 calc R U . . .
C65 C 0.1279(4) 0.3099(4) 0.1025(3) 0.0924(17) Uani 1 1 d . . . . .
H65 H 0.1295 0.2955 0.0509 0.111 Uiso 1 1 calc R U . . .
C66 C 0.1344(6) 0.4010(4) 0.1377(4) 0.148(3) Uani 1 1 d . . . . .
H66 H 0.1405 0.4483 0.1099 0.177 Uiso 1 1 calc R U . . .
C67 C 0.1320(7) 0.4239(5) 0.2130(4) 0.171(3) Uani 1 1 d . . . . .
H67 H 0.1382 0.4870 0.2369 0.205 Uiso 1 1 calc R U . . .
C68 C 0.1204(5) 0.3528(5) 0.2534(3) 0.125(2) Uani 1 1 d . . . . .
H68 H 0.1158 0.3669 0.3047 0.150 Uiso 1 1 calc R U . . .
C69 C 0.1154(4) 0.2611(4) 0.2189(3) 0.0800(14) Uani 1 1 d . . . . .
H69 H 0.1097 0.2141 0.2469 0.096 Uiso 1 1 calc R U . . .
C70 C 0.1188(3) 0.2390(3) 0.1423(2) 0.0563(11) Uani 1 1 d . . . . .
C71 C 0.0340(3) -0.0250(3) 0.1131(2) 0.0527(11) Uani 1 1 d . . . . .
C72 C -0.0510(3) -0.1093(3) 0.1426(3) 0.0693(13) Uani 1 1 d . . . . .
H72A H -0.0477 -0.0873 0.1965 0.083 Uiso 1 1 calc R U . . .
H72B H -0.1206 -0.1234 0.1208 0.083 Uiso 1 1 calc R U . . .
C73 C -0.0387(3) -0.2046(3) 0.1253(2) 0.0704(13) Uani 1 1 d . . . . .
H73A H -0.0637 -0.2375 0.0730 0.085 Uiso 1 1 calc R U . . .
H73B H -0.0841 -0.2504 0.1551 0.085 Uiso 1 1 calc R U . . .
C74 C 0.0732(3) -0.1887(3) 0.1398(2) 0.0596(12) Uani 1 1 d . . . . .
H74 H 0.0952 -0.1527 0.1924 0.072 Uiso 1 1 calc R U . . .
C75 C 0.0886(3) -0.2847(3) 0.1339(3) 0.0642(12) Uani 1 1 d . . . . .
C76 C 0.0553(4) -0.3492(4) 0.0545(3) 0.1138(19) Uani 1 1 d . . . . .
H76A H 0.1018 -0.3124 0.0212 0.171 Uiso 1 1 calc R U . . .
H76B H -0.0169 -0.3649 0.0395 0.171 Uiso 1 1 calc R U . . .
H76C H 0.0601 -0.4112 0.0526 0.171 Uiso 1 1 calc R U . . .
C77 C 0.0179(4) -0.3513(4) 0.1843(3) 0.1125(19) Uani 1 1 d . . . . .
H77A H 0.0287 -0.4106 0.1797 0.169 Uiso 1 1 calc R U . . .
H77B H -0.0557 -0.3714 0.1696 0.169 Uiso 1 1 calc R U . . .
H77C H 0.0364 -0.3136 0.2354 0.169 Uiso 1 1 calc R U . . .
C78 C 0.2032(4) -0.2559(4) 0.1555(3) 0.128(2) Uani 1 1 d . . . . .
H78A H 0.2111 -0.3163 0.1537 0.191 Uiso 1 1 calc R U . . .
H78B H 0.2249 -0.2142 0.2054 0.191 Uiso 1 1 calc R U . . .
H78C H 0.2471 -0.2189 0.1213 0.191 Uiso 1 1 calc R U . . .
C79 C 0.1499(3) -0.1146(3) 0.0953(2) 0.0575(11) Uani 1 1 d . . . . .
H79A H 0.1699 -0.1529 0.0547 0.069 Uiso 1 1 calc R U . . .
H79B H 0.2145 -0.0671 0.1280 0.069 Uiso 1 1 calc R U . . .
C80 C 0.1037(3) -0.0537(3) 0.0623(2) 0.0517(11) Uani 1 1 d . . . . .
H80 H 0.0570 -0.0999 0.0171 0.062 Uiso 1 1 calc R U . . .
N1 N 0.0910(2) -0.1027(2) 0.44543(16) 0.0478(8) Uani 1 1 d . . . . .
N2 N 0.3108(2) -0.1155(2) 0.50308(16) 0.0475(8) Uani 1 1 d . . . . .
N3 N 0.3777(2) -0.1008(3) 0.56684(18) 0.0514(8) Uani 1 1 d . . . . .
N4 N 0.3670(3) 0.2986(2) 0.11411(19) 0.0587(9) Uani 1 1 d . . . . .
N5 N 0.1113(2) 0.1424(2) 0.10180(16) 0.0497(8) Uani 1 1 d . . . . .
N6 N 0.0353(2) 0.0622(3) 0.13100(17) 0.0543(9) Uani 1 1 d . . . . .
O1 O 0.2337(2) -0.0513(2) 0.37623(14) 0.0638(8) Uani 1 1 d . . . . .
O2 O 0.2320(2) 0.1289(2) 0.52160(16) 0.0736(9) Uani 1 1 d . . . . .
O3 O 0.2727(2) 0.2408(2) -0.00251(16) 0.0712(8) Uani 1 1 d . . . . .
O4 O 0.3743(2) 0.0854(2) 0.04809(16) 0.0751(9) Uani 1 1 d . . . . .

loop_
_atom_site_aniso_label
_atom_site_aniso_U_11
_atom_site_aniso_U_22
_atom_site_aniso_U_33
_atom_site_aniso_U_23
_atom_site_aniso_U_13
_atom_site_aniso_U_12
C1 0.053(3) 0.086(4) 0.067(3) 0.007(3) -0.005(3) 0.029(3)
C2 0.059(4) 0.103(4) 0.090(4) -0.006(4) -0.017(3) 0.031(4)
C3 0.076(4) 0.081(4) 0.140(6) -0.003(4) -0.008(4) 0.027(3)
C4 0.095(4) 0.067(4) 0.149(5) 0.030(4) -0.003(4) 0.026(3)
C5 0.079(4) 0.073(4) 0.090(4) 0.020(3) -0.011(3) 0.034(3)
C6 0.049(3) 0.068(3) 0.047(3) 0.014(2) 0.002(2) 0.030(3)
C7 0.054(3) 0.071(3) 0.049(3) 0.017(2) -0.006(2) 0.027(2)
C8 0.047(3) 0.053(3) 0.043(3) 0.013(2) 0.000(2) 0.019(2)
C9 0.033(2) 0.065(3) 0.037(2) 0.015(2) 0.0037(19) 0.025(2)
C10 0.037(2) 0.060(3) 0.041(2) 0.018(2) 0.006(2) 0.025(2)
C11 0.045(3) 0.084(3) 0.048(3) 0.022(2) 0.006(2) 0.032(2)
C12 0.052(3) 0.102(3) 0.049(3) 0.027(3) 0.015(3) 0.036(3)
C13 0.045(3) 0.109(4) 0.065(3) 0.033(3) 0.023(3) 0.040(3)
C14 0.041(3) 0.081(3) 0.064(3) 0.026(3) 0.006(2) 0.026(2)
C15 0.042(3) 0.061(3) 0.043(3) 0.021(2) 0.004(2) 0.025(2)
C16 0.034(2) 0.063(3) 0.035(2) 0.017(2) 0.0095(19) 0.022(2)
C17 0.047(3) 0.068(3) 0.038(2) 0.016(2) 0.002(2) 0.033(3)
C18 0.045(3) 0.061(3) 0.049(3) 0.019(2) 0.001(2) 0.028(3)
C19 0.057(3) 0.060(3) 0.071(3) 0.021(2) -0.002(3) 0.026(3)
C20 0.056(3) 0.084(4) 0.103(4) 0.041(3) 0.003(3) 0.026(3)
C21 0.078(4) 0.066(4) 0.099(4) 0.023(3) -0.024(3) 0.025(3)
C22 0.114(5) 0.076(4) 0.166(6) 0.021(4) -0.040(4) 0.006(4)
C23 0.097(4) 0.071(4) 0.103(4) 0.008(3) 0.001(4) 0.038(4)
C24 0.076(4) 0.074(4) 0.086(4) 0.023(3) 0.010(3) 0.037(3)
C25 0.091(4) 0.067(4) 0.063(4) 0.001(3) 0.009(3) 0.037(3)
C26 0.116(5) 0.085(4) 0.080(4) -0.013(4) 0.002(4) 0.039(4)
C27 0.085(4) 0.071(4) 0.122(5) 0.001(4) 0.005(4) 0.033(3)
C28 0.070(4) 0.074(4) 0.118(5) 0.041(4) 0.014(4) 0.018(3)
C29 0.062(3) 0.070(3) 0.073(3) 0.017(3) 0.004(3) 0.019(3)
C30 0.047(3) 0.055(3) 0.052(3) 0.017(3) 0.007(2) 0.024(2)
C31 0.039(2) 0.062(3) 0.040(2) 0.011(2) 0.008(2) 0.026(2)
C32 0.064(3) 0.081(3) 0.056(3) 0.010(3) -0.008(2) 0.045(3)
C33 0.075(3) 0.119(4) 0.059(3) 0.012(3) -0.012(3) 0.053(3)
C34 0.053(3) 0.088(3) 0.047(3) 0.011(3) -0.001(2) 0.039(3)
C35 0.062(3) 0.087(3) 0.042(3) 0.002(3) -0.001(2) 0.035(3)
C36 0.135(5) 0.176(5) 0.047(3) 0.017(3) 0.004(3) 0.081(4)
C37 0.131(5) 0.084(4) 0.103(4) -0.017(3) -0.007(4) 0.025(4)
C38 0.102(4) 0.210(6) 0.078(4) -0.028(4) -0.003(3) 0.098(4)
C39 0.052(3) 0.067(3) 0.045(2) 0.008(2) -0.002(2) 0.031(2)
C40 0.039(2) 0.056(3) 0.038(2) 0.013(2) 0.0023(19) 0.022(2)
C41 0.067(4) 0.058(3) 0.094(4) 0.025(3) 0.010(3) 0.009(3)
C42 0.070(4) 0.088(4) 0.123(5) 0.028(3) 0.021(3) 0.023(3)
C43 0.064(4) 0.095(4) 0.141(5) 0.034(4) 0.030(3) 0.005(4)
C44 0.088(5) 0.063(4) 0.137(5) 0.030(4) 0.016(4) -0.003(4)
C45 0.068(4) 0.059(3) 0.098(4) 0.026(3) 0.005(3) 0.004(3)
C46 0.056(3) 0.045(3) 0.056(3) 0.014(2) 0.000(2) 0.003(3)
C47 0.079(4) 0.046(3) 0.079(3) 0.022(2) 0.001(3) 0.015(3)
C48 0.054(3) 0.054(3) 0.058(3) 0.024(3) 0.007(3) 0.022(2)
C49 0.038(2) 0.050(3) 0.051(3) 0.018(2) 0.005(2) 0.017(2)
C50 0.047(3) 0.051(3) 0.050(3) 0.016(2) -0.001(2) 0.020(2)
C51 0.055(3) 0.066(3) 0.059(3) 0.025(3) 0.001(3) 0.024(2)
C52 0.080(3) 0.087(4) 0.059(3) 0.032(3) 0.004(3) 0.031(3)
C53 0.085(4) 0.097(4) 0.058(3) 0.019(3) -0.013(3) 0.031(3)
C54 0.063(3) 0.064(3) 0.071(3) 0.010(3) -0.012(3) 0.012(2)
C55 0.050(3) 0.053(3) 0.057(3) 0.016(2) 0.000(2) 0.015(2)
C56 0.037(2) 0.051(3) 0.051(2) 0.013(2) -0.002(2) 0.017(2)
C57 0.036(3) 0.052(3) 0.064(3) 0.023(3) 0.006(2) 0.012(2)
C58 0.048(3) 0.060(3) 0.054(3) 0.014(2) -0.001(3) 0.025(2)
C59 0.058(3) 0.085(4) 0.095(4) 0.005(3) -0.003(3) 0.040(3)
C60 0.094(4) 0.102(4) 0.104(4) 0.008(4) 0.012(4) 0.071(4)
C61 0.108(5) 0.090(4) 0.078(4) 0.007(3) 0.000(4) 0.061(4)
C62 0.198(7) 0.148(5) 0.111(5) -0.017(4) 0.007(5) 0.123(5)
C63 0.088(4) 0.112(4) 0.070(4) 0.003(3) -0.012(3) 0.062(4)
C64 0.065(3) 0.085(3) 0.065(3) 0.008(3) 0.003(3) 0.044(3)
C65 0.169(5) 0.070(3) 0.051(3) 0.007(3) -0.003(3) 0.068(4)
C66 0.288(9) 0.077(4) 0.093(5) 0.004(4) -0.005(5) 0.103(5)
C67 0.327(11) 0.116(5) 0.103(6) -0.017(5) -0.026(6) 0.147(7)
C68 0.204(7) 0.135(5) 0.061(4) -0.018(4) -0.009(4) 0.117(5)
C69 0.097(4) 0.101(4) 0.054(3) 0.015(3) 0.008(3) 0.055(3)
C70 0.059(3) 0.052(3) 0.059(3) 0.013(3) -0.002(2) 0.026(2)
C71 0.033(2) 0.055(3) 0.071(3) 0.023(2) 0.004(2) 0.018(2)
C72 0.046(3) 0.065(3) 0.105(4) 0.039(3) 0.020(3) 0.023(2)
C73 0.058(3) 0.068(3) 0.089(3) 0.039(3) 0.019(3) 0.023(2)
C74 0.046(3) 0.058(3) 0.075(3) 0.026(2) 0.006(2) 0.020(2)
C75 0.064(3) 0.058(3) 0.076(3) 0.021(3) 0.010(3) 0.030(2)
C76 0.132(5) 0.075(3) 0.129(5) 0.010(4) 0.031(4) 0.047(3)
C77 0.126(4) 0.117(4) 0.148(5) 0.088(4) 0.061(4) 0.078(4)
C78 0.074(4) 0.132(5) 0.211(7) 0.084(5) 0.002(4) 0.058(4)
C79 0.047(3) 0.053(2) 0.073(3) 0.020(2) 0.007(2) 0.020(2)
C80 0.036(2) 0.047(2) 0.067(3) 0.015(2) 0.004(2) 0.013(2)
N1 0.036(2) 0.064(2) 0.041(2) 0.0148(17) -0.0057(18) 0.0192(17)
N2 0.0415(19) 0.060(2) 0.042(2) 0.0136(17) 0.0042(17) 0.0232(19)
N3 0.047(2) 0.067(2) 0.049(2) 0.0176(19) 0.0073(18) 0.0319(19)
N4 0.054(2) 0.042(2) 0.062(2) 0.019(2) -0.003(2) 0.0029(19)
N5 0.049(2) 0.048(2) 0.055(2) 0.0147(19) 0.0036(17) 0.0239(18)
N6 0.044(2) 0.056(2) 0.067(2) 0.028(2) 0.0104(17) 0.0202(19)
O1 0.0627(18) 0.087(2) 0.0395(16) 0.0224(16) 0.0104(15) 0.0286(16)
O2 0.0481(19) 0.080(2) 0.101(2) 0.0265(18) -0.0008(18) 0.0341(16)
O3 0.076(2) 0.0719(19) 0.0597(19) 0.0309(17) 0.0055(17) 0.0225(16)
O4 0.0381(18) 0.080(2) 0.086(2) 0.0037(17) 0.0021(17) 0.0147(16)

loop_
_atom_type_symbol
_atom_type_description
_atom_type_scat_dispersion_real
_atom_type_scat_dispersion_imag
_atom_type_scat_source
C C 0.0033 0.0016 'International Tables Vol C Tables 4.2.6.8 and 6.1.1.4'
H H 0.0000 0.0000 'International Tables Vol C Tables 4.2.6.8 and 6.1.1.4'
N N 0.0061 0.0033 'International Tables Vol C Tables 4.2.6.8 and 6.1.1.4'
O O 0.0106 0.0060 'International Tables Vol C Tables 4.2.6.8 and 6.1.1.4'

loop_
_geom_angle_atom_site_label_1
_geom_angle_atom_site_label_2
_geom_angle_atom_site_label_3
_geom_angle
_geom_angle_site_symmetry_1
_geom_angle_site_symmetry_3
_geom_angle_publ_flag
C6 C1 C2 121.2(5) . . ?
C6 C1 H1 119.4 . . ?
C2 C1 H1 119.4 . . ?
C3 C2 C1 120.2(5) . . ?
C3 C2 H2 119.9 . . ?
C1 C2 H2 119.9 . . ?
C4 C3 C2 119.8(5) . . ?
C4 C3 H3 120.1 . . ?
C2 C3 H3 120.1 . . ?
C3 C4 C5 120.3(5) . . ?
C3 C4 H4 119.8 . . ?
C5 C4 H4 119.8 . . ?
C6 C5 C4 120.9(5) . . ?
C6 C5 H5 119.6 . . ?
C4 C5 H5 119.6 . . ?
C5 C6 C1 117.7(4) . . ?
C5 C6 C7 124.0(4) . . ?
C1 C6 C7 118.4(4) . . ?
N1 C7 C6 115.7(3) . . ?
N1 C7 H7A 108.4 . . ?
C6 C7 H7A 108.4 . . ?
N1 C7 H7B 108.4 . . ?
C6 C7 H7B 108.4 . . ?
H7A C7 H7B 107.4 . . ?
O1 C8 N1 125.5(3) . . ?
O1 C8 C9 125.4(4) . . ?
N1 C8 C9 109.1(3) . . ?
N2 C9 C10 113.1(3) . . ?
N2 C9 C16 104.2(3) . . ?
C10 C9 C16 120.0(3) . . ?
N2 C9 C8 108.8(3) . . ?
C10 C9 C8 101.3(3) . . ?
C16 C9 C8 109.1(3) . . ?
C11 C10 C15 118.2(3) . . ?
C11 C10 C9 133.4(3) . . ?
C15 C10 C9 108.4(3) . . ?
C10 C11 C12 119.6(4) . . ?
C10 C11 H11 120.2 . . ?
C12 C11 H11 120.2 . . ?
C13 C12 C11 120.6(4) . . ?
C13 C12 H12 119.7 . . ?
C11 C12 H12 119.7 . . ?
C12 C13 C14 121.3(4) . . ?
C12 C13 H13 119.4 . . ?
C14 C13 H13 119.4 . . ?
C15 C14 C13 116.8(4) . . ?
C15 C14 H14 121.6 . . ?
C13 C14 H14 121.6 . . ?
C14 C15 C10 123.5(3) . . ?
C14 C15 N1 126.1(4) . . ?
C10 C15 N1 110.3(3) . . ?
C17 C16 C9 114.5(3) . . ?
C17 C16 C40 112.1(3) . . ?
C9 C16 C40 112.0(3) . . ?
C17 C16 H16 105.8 . . ?
C9 C16 H16 105.8 . . ?
C40 C16 H16 105.8 . . ?
O2 C17 C18 121.7(4) . . ?
O2 C17 C16 120.2(4) . . ?
C18 C17 C16 118.0(4) . . ?
C19 C18 C24 118.1(4) . . ?
C19 C18 C17 123.0(4) . . ?
C24 C18 C17 118.7(4) . . ?
C18 C19 C20 120.3(4) . . ?
C18 C19 H19 119.8 . . ?
C20 C19 H19 119.8 . . ?
C21 C20 C19 121.7(5) . . ?
C21 C20 H20 119.1 . . ?
C19 C20 H20 119.1 . . ?
C20 C21 C23 117.5(5) . . ?
C20 C21 C22 120.6(6) . . ?
C23 C21 C22 121.8(6) . . ?
C21 C22 H22A 109.5 . . ?
C21 C22 H22B 109.5 . . ?
H22A C22 H22B 109.5 . . ?
C21 C22 H22C 109.5 . . ?
H22A C22 H22C 109.5 . . ?
H22B C22 H22C 109.5 . . ?
C24 C23 C21 121.0(5) . . ?
C24 C23 H23 119.5 . . ?
C21 C23 H23 119.5 . . ?
C23 C24 C18 121.2(5) . . ?
C23 C24 H24 119.4 . . ?
C18 C24 H24 119.4 . . ?
C26 C25 C30 120.4(5) . . ?
C26 C25 H25 119.8 . . ?
C30 C25 H25 119.8 . . ?
C27 C26 C25 121.6(5) . . ?
C27 C26 H26 119.2 . . ?
C25 C26 H26 119.2 . . ?
C26 C27 C28 118.4(5) . . ?
C26 C27 H27 120.8 . . ?
C28 C27 H27 120.8 . . ?
C27 C28 C29 120.4(5) . . ?
C27 C28 H28 119.8 . . ?
C29 C28 H28 119.8 . . ?
C30 C29 C28 120.7(5) . . ?
C30 C29 H29 119.7 . . ?
C28 C29 H29 119.7 . . ?
C29 C30 C25 118.5(4) . . ?
C29 C30 N2 123.1(4) . . ?
C25 C30 N2 118.4(4) . . ?
N3 C31 C40 126.1(3) . . ?
N3 C31 C32 117.9(4) . . ?
C40 C31 C32 116.0(3) . . ?
C31 C32 C33 111.6(3) . . ?
C31 C32 H32A 109.3 . . ?
C33 C32 H32A 109.3 . . ?
C31 C32 H32B 109.3 . . ?
C33 C32 H32B 109.3 . . ?
H32A C32 H32B 108.0 . . ?
C34 C33 C32 113.1(4) . . ?
C34 C33 H33A 109.0 . . ?
C32 C33 H33A 109.0 . . ?
C34 C33 H33B 109.0 . . ?
C32 C33 H33B 109.0 . . ?
H33A C33 H33B 107.8 . . ?
C33 C34 C35 118.6(3) . . ?
C33 C34 C39 109.9(3) . . ?
C35 C34 C39 113.1(3) . . ?
C33 C34 H34 104.6 . . ?
C35 C34 H34 104.6 . . ?
C39 C34 H34 104.6 . . ?
C37 C35 C38 111.2(4) . . ?
C37 C35 C36 107.1(4) . . ?
C38 C35 C36 107.8(4) . . ?
C37 C35 C34 112.2(4) . . ?
C38 C35 C34 108.5(4) . . ?
C36 C35 C34 110.0(4) . . ?
C35 C36 H36A 109.5 . . ?
C35 C36 H36B 109.5 . . ?
H36A C36 H36B 109.5 . . ?
C35 C36 H36C 109.5 . . ?
H36A C36 H36C 109.5 . . ?
H36B C36 H36C 109.5 . . ?
C35 C37 H37A 109.5 . . ?
C35 C37 H37B 109.5 . . ?
H37A C37 H37B 109.5 . . ?
C35 C37 H37C 109.5 . . ?
H37A C37 H37C 109.5 . . ?
H37B C37 H37C 109.5 . . ?
C35 C38 H38A 109.5 . . ?
C35 C38 H38B 109.5 . . ?
H38A C38 H38B 109.5 . . ?
C35 C38 H38C 109.5 . . ?
H38A C38 H38C 109.5 . . ?
H38B C38 H38C 109.5 . . ?
C34 C39 C40 114.1(3) . . ?
C34 C39 H39A 108.7 . . ?
C40 C39 H39A 108.7 . . ?
C34 C39 H39B 108.7 . . ?
C40 C39 H39B 108.7 . . ?
H39A C39 H39B 107.6 . . ?
C31 C40 C16 111.6(3) . . ?
C31 C40 C39 111.7(3) . . ?
C16 C40 C39 114.3(3) . . ?
C31 C40 H40 106.2 . . ?
C16 C40 H40 106.2 . . ?
C39 C40 H40 106.2 . . ?
C46 C41 C42 121.5(5) . . ?
C46 C41 H41 119.2 . . ?
C42 C41 H41 119.2 . . ?
C43 C42 C41 119.4(5) . . ?
C43 C42 H42 120.3 . . ?
C41 C42 H42 120.3 . . ?
C42 C43 C44 119.4(5) . . ?
C42 C43 H43 120.3 . . ?
C44 C43 H43 120.3 . . ?
C45 C44 C43 120.7(5) . . ?
C45 C44 H44 119.6 . . ?
C43 C44 H44 119.6 . . ?
C46 C45 C44 119.9(5) . . ?
C46 C45 H45 120.1 . . ?
C44 C45 H45 120.1 . . ?
C45 C46 C41 119.0(5) . . ?
C45 C46 C47 117.5(5) . . ?
C41 C46 C47 123.5(4) . . ?
N4 C47 C46 115.6(4) . . ?
N4 C47 H47A 108.4 . . ?
C46 C47 H47A 108.4 . . ?
N4 C47 H47B 108.4 . . ?
C46 C47 H47B 108.4 . . ?
H47A C47 H47B 107.4 . . ?
O3 C48 N4 125.8(4) . . ?
O3 C48 C49 125.6(4) . . ?
N4 C48 C49 108.4(3) . . ?
N5 C49 C50 112.1(3) . . ?
N5 C49 C48 107.0(3) . . ?
C50 C49 C48 101.9(3) . . ?
N5 C49 C56 104.8(3) . . ?
C50 C49 C56 121.0(3) . . ?
C48 C49 C56 109.3(3) . . ?
C51 C50 C55 118.4(4) . . ?
C51 C50 C49 133.6(4) . . ?
C55 C50 C49 107.9(3) . . ?
C50 C51 C52 120.0(4) . . ?
C50 C51 H51 120.0 . . ?
C52 C51 H51 120.0 . . ?
C53 C52 C51 120.3(4) . . ?
C53 C52 H52 119.8 . . ?
C51 C52 H52 119.8 . . ?
C52 C53 C54 121.1(4) . . ?
C52 C53 H53 119.5 . . ?
C54 C53 H53 119.5 . . ?
C55 C54 C53 117.5(4) . . ?
C55 C54 H54 121.2 . . ?
C53 C54 H54 121.2 . . ?
C54 C55 C50 122.7(4) . . ?
C54 C55 N4 127.1(4) . . ?
C50 C55 N4 110.2(4) . . ?
C57 C56 C49 112.8(3) . . ?
C57 C56 C80 113.9(3) . . ?
C49 C56 C80 111.4(3) . . ?
C57 C56 H56 106.0 . . ?
C49 C56 H56 106.0 . . ?
C80 C56 H56 106.0 . . ?
O4 C57 C58 119.3(4) . . ?
O4 C57 C56 120.3(4) . . ?
C58 C57 C56 120.3(4) . . ?
C64 C58 C59 118.1(4) . . ?
C64 C58 C57 122.4(4) . . ?
C59 C58 C57 119.4(4) . . ?
C60 C59 C58 121.2(4) . . ?
C60 C59 H59 119.4 . . ?
C58 C59 H59 119.4 . . ?
C61 C60 C59 121.6(5) . . ?
C61 C60 H60 119.2 . . ?
C59 C60 H60 119.2 . . ?
C60 C61 C63 117.2(5) . . ?
C60 C61 C62 120.5(6) . . ?
C63 C61 C62 122.2(6) . . ?
C61 C62 H62A 109.5 . . ?
C61 C62 H62B 109.5 . . ?
H62A C62 H62B 109.5 . . ?
C61 C62 H62C 109.5 . . ?
H62A C62 H62C 109.5 . . ?
H62B C62 H62C 109.5 . . ?
C61 C63 C64 122.0(5) . . ?
C61 C63 H63 119.0 . . ?
C64 C63 H63 119.0 . . ?
C58 C64 C63 119.8(4) . . ?
C58 C64 H64 120.1 . . ?
C63 C64 H64 120.1 . . ?
C66 C65 C70 120.7(5) . . ?
C66 C65 H65 119.6 . . ?
C70 C65 H65 119.6 . . ?
C67 C66 C65 120.8(5) . . ?
C67 C66 H66 119.6 . . ?
C65 C66 H66 119.6 . . ?
C66 C67 C68 119.2(5) . . ?
C66 C67 H67 120.4 . . ?
C68 C67 H67 120.4 . . ?
C69 C68 C67 120.7(5) . . ?
C69 C68 H68 119.7 . . ?
C67 C68 H68 119.7 . . ?
C68 C69 C70 119.5(5) . . ?
C68 C69 H69 120.2 . . ?
C70 C69 H69 120.2 . . ?
C65 C70 C69 119.0(4) . . ?
C65 C70 N5 118.5(4) . . ?
C69 C70 N5 122.5(4) . . ?
N6 C71 C80 127.0(3) . . ?
N6 C71 C72 116.6(4) . . ?
C80 C71 C72 116.3(4) . . ?
C73 C72 C71 112.3(4) . . ?
C73 C72 H72A 109.1 . . ?
C71 C72 H72A 109.1 . . ?
C73 C72 H72B 109.1 . . ?
C71 C72 H72B 109.1 . . ?
H72A C72 H72B 107.9 . . ?
C72 C73 C74 114.4(3) . . ?
C72 C73 H73A 108.7 . . ?
C74 C73 H73A 108.7 . . ?
C72 C73 H73B 108.7 . . ?
C74 C73 H73B 108.7 . . ?
H73A C73 H73B 107.6 . . ?
C73 C74 C75 116.8(3) . . ?
C73 C74 C79 111.2(3) . . ?
C75 C74 C79 112.7(3) . . ?
C73 C74 H74 105.0 . . ?
C75 C74 H74 105.0 . . ?
C79 C74 H74 105.0 . . ?
C78 C75 C76 109.2(4) . . ?
C78 C75 C77 109.4(4) . . ?
C76 C75 C77 106.5(4) . . ?
C78 C75 C74 110.3(4) . . ?
C76 C75 C74 110.5(4) . . ?
C77 C75 C74 110.9(4) . . ?
C75 C76 H76A 109.5 . . ?
C75 C76 H76B 109.5 . . ?
H76A C76 H76B 109.5 . . ?
C75 C76 H76C 109.5 . . ?
H76A C76 H76C 109.5 . . ?
H76B C76 H76C 109.5 . . ?
C75 C77 H77A 109.5 . . ?
C75 C77 H77B 109.5 . . ?
H77A C77 H77B 109.5 . . ?
C75 C77 H77C 109.5 . . ?
H77A C77 H77C 109.5 . . ?
H77B C77 H77C 109.5 . . ?
C75 C78 H78A 109.5 . . ?
C75 C78 H78B 109.5 . . ?
H78A C78 H78B 109.5 . . ?
C75 C78 H78C 109.5 . . ?
H78A C78 H78C 109.5 . . ?
H78B C78 H78C 109.5 . . ?
C74 C79 C80 114.5(3) . . ?
C74 C79 H79A 108.6 . . ?
C80 C79 H79A 108.6 . . ?
C74 C79 H79B 108.6 . . ?
C80 C79 H79B 108.6 . . ?
H79A C79 H79B 107.6 . . ?
C71 C80 C79 112.3(3) . . ?
C71 C80 C56 111.4(3) . . ?
C79 C80 C56 114.3(3) . . ?
C71 C80 H80 106.1 . . ?
C79 C80 H80 106.1 . . ?
C56 C80 H80 106.1 . . ?
C8 N1 C15 110.6(3) . . ?
C8 N1 C7 124.8(3) . . ?
C15 N1 C7 123.8(3) . . ?
N3 N2 C30 109.2(3) . . ?
N3 N2 C9 115.1(3) . . ?
C30 N2 C9 116.4(3) . . ?
C31 N3 N2 119.2(3) . . ?
C48 N4 C55 111.0(3) . . ?
C48 N4 C47 123.2(3) . . ?
C55 N4 C47 125.7(3) . . ?
N6 N5 C70 109.9(3) . . ?
N6 N5 C49 113.9(3) . . ?
C70 N5 C49 115.2(3) . . ?
C71 N6 N5 118.2(3) . . ?

loop_
_geom_bond_atom_site_label_1
_geom_bond_atom_site_label_2
_geom_bond_distance
_geom_bond_site_symmetry_2
_geom_bond_publ_flag
C1 C6 1.375(5) . ?
C1 C2 1.386(6) . ?
C1 H1 0.9300 . ?
C2 C3 1.355(7) . ?
C2 H2 0.9300 . ?
C3 C4 1.354(6) . ?
C3 H3 0.9300 . ?
C4 C5 1.390(6) . ?
C4 H4 0.9300 . ?
C5 C6 1.372(5) . ?
C5 H5 0.9300 . ?
C6 C7 1.503(5) . ?
C7 N1 1.451(4) . ?
C7 H7A 0.9700 . ?
C7 H7B 0.9700 . ?
C8 O1 1.224(4) . ?
C8 N1 1.354(4) . ?
C8 C9 1.541(5) . ?
C9 N2 1.501(4) . ?
C9 C10 1.527(5) . ?
C9 C16 1.536(4) . ?
C10 C11 1.383(5) . ?
C10 C15 1.384(4) . ?
C11 C12 1.384(5) . ?
C11 H11 0.9300 . ?
C12 C13 1.374(5) . ?
C12 H12 0.9300 . ?
C13 C14 1.386(5) . ?
C13 H13 0.9300 . ?
C14 C15 1.375(5) . ?
C14 H14 0.9300 . ?
C15 N1 1.414(4) . ?
C16 C17 1.521(5) . ?
C16 C40 1.549(4) . ?
C16 H16 0.9800 . ?
C17 O2 1.221(4) . ?
C17 C18 1.473(5) . ?
C18 C19 1.376(5) . ?
C18 C24 1.388(5) . ?
C19 C20 1.389(5) . ?
C19 H19 0.9300 . ?
C20 C21 1.378(6) . ?
C20 H20 0.9300 . ?
C21 C23 1.387(6) . ?
C21 C22 1.519(6) . ?
C22 H22A 0.9600 . ?
C22 H22B 0.9600 . ?
C22 H22C 0.9600 . ?
C23 C24 1.374(6) . ?
C23 H23 0.9300 . ?
C24 H24 0.9300 . ?
C25 C26 1.366(6) . ?
C25 C30 1.374(5) . ?
C25 H25 0.9300 . ?
C26 C27 1.361(7) . ?
C26 H26 0.9300 . ?
C27 C28 1.369(6) . ?
C27 H27 0.9300 . ?
C28 C29 1.385(6) . ?
C28 H28 0.9300 . ?
C29 C30 1.366(5) . ?
C29 H29 0.9300 . ?
C30 N2 1.434(4) . ?
C31 N3 1.281(4) . ?
C31 C40 1.497(5) . ?
C31 C32 1.501(5) . ?
C32 C33 1.524(5) . ?
C32 H32A 0.9700 . ?
C32 H32B 0.9700 . ?
C33 C34 1.483(5) . ?
C33 H33A 0.9700 . ?
C33 H33B 0.9700 . ?
C34 C35 1.537(5) . ?
C34 C39 1.540(5) . ?
C34 H34 0.9800 . ?
C35 C37 1.501(6) . ?
C35 C38 1.511(6) . ?
C35 C36 1.528(5) . ?
C36 H36A 0.9600 . ?
C36 H36B 0.9600 . ?
C36 H36C 0.9600 . ?
C37 H37A 0.9600 . ?
C37 H37B 0.9600 . ?
C37 H37C 0.9600 . ?
C38 H38A 0.9600 . ?
C38 H38B 0.9600 . ?
C38 H38C 0.9600 . ?
C39 C40 1.550(5) . ?
C39 H39A 0.9700 . ?
C39 H39B 0.9700 . ?
C40 H40 0.9800 . ?
C41 C46 1.365(6) . ?
C41 C42 1.368(6) . ?
C41 H41 0.9300 . ?
C42 C43 1.364(6) . ?
C42 H42 0.9300 . ?
C43 C44 1.373(7) . ?
C43 H43 0.9300 . ?
C44 C45 1.370(7) . ?
C44 H44 0.9300 . ?
C45 C46 1.365(5) . ?
C45 H45 0.9300 . ?
C46 C47 1.503(6) . ?
C47 N4 1.448(4) . ?
C47 H47A 0.9700 . ?
C47 H47B 0.9700 . ?
C48 O3 1.232(4) . ?
C48 N4 1.352(4) . ?
C48 C49 1.538(5) . ?
C49 N5 1.500(4) . ?
C49 C50 1.519(5) . ?
C49 C56 1.538(5) . ?
C50 C51 1.376(5) . ?
C50 C55 1.390(5) . ?
C51 C52 1.379(5) . ?
C51 H51 0.9300 . ?
C52 C53 1.370(5) . ?
C52 H52 0.9300 . ?
C53 C54 1.390(5) . ?
C53 H53 0.9300 . ?
C54 C55 1.363(5) . ?
C54 H54 0.9300 . ?
C55 N4 1.409(5) . ?
C56 C57 1.518(5) . ?
C56 C80 1.554(4) . ?
C56 H56 0.9800 . ?
C57 O4 1.220(4) . ?
C57 C58 1.497(5) . ?
C58 C64 1.370(5) . ?
C58 C59 1.386(5) . ?
C59 C60 1.367(6) . ?
C59 H59 0.9300 . ?
C60 C61 1.365(6) . ?
C60 H60 0.9300 . ?
C61 C63 1.379(6) . ?
C61 C62 1.517(6) . ?
C62 H62A 0.9600 . ?
C62 H62B 0.9600 . ?
C62 H62C 0.9600 . ?
C63 C64 1.388(6) . ?
C63 H63 0.9300 . ?
C64 H64 0.9300 . ?
C65 C66 1.359(6) . ?
C65 C70 1.371(5) . ?
C65 H65 0.9300 . ?
C66 C67 1.359(8) . ?
C66 H66 0.9300 . ?
C67 C68 1.374(7) . ?
C67 H67 0.9300 . ?
C68 C69 1.371(6) . ?
C68 H68 0.9300 . ?
C69 C70 1.383(5) . ?
C69 H69 0.9300 . ?
C70 N5 1.454(5) . ?
C71 N6 1.283(4) . ?
C71 C80 1.497(5) . ?
C71 C72 1.503(5) . ?
C72 C73 1.496(5) . ?
C72 H72A 0.9700 . ?
C72 H72B 0.9700 . ?
C73 C74 1.497(5) . ?
C73 H73A 0.9700 . ?
C73 H73B 0.9700 . ?
C74 C75 1.538(5) . ?
C74 C79 1.540(5) . ?
C74 H74 0.9800 . ?
C75 C78 1.500(5) . ?
C75 C76 1.520(6) . ?
C75 C77 1.529(5) . ?
C76 H76A 0.9600 . ?
C76 H76B 0.9600 . ?
C76 H76C 0.9600 . ?
C77 H77A 0.9600 . ?
C77 H77B 0.9600 . ?
C77 H77C 0.9600 . ?
C78 H78A 0.9600 . ?
C78 H78B 0.9600 . ?
C78 H78C 0.9600 . ?
C79 C80 1.544(5) . ?
C79 H79A 0.9700 . ?
C79 H79B 0.9700 . ?
C80 H80 0.9800 . ?
N2 N3 1.415(4) . ?
N5 N6 1.414(4) . ?
